data_7104028
loop_
_publ_author_name
'Liddle, Stephen T.'
'Izod, Keith'

_publ_section_title
;
 The first structurally authenticated alkali metal 1,3-diphosphaallyl
 complex [{ButC(PMes)2}Li(thf)3] (Mes = 2,4,6-Me3C6H2): an alternative
 synthetic approach to substituted 1,3-diphosphaallyl complexes
;
_journal_coden_ASTM CHCOFS
_journal_issue 6
_journal_name_full
;
 Chemical Communications (Cambridge, United Kingdom)
;
_journal_page_first 772
_journal_page_last 773
_journal_paper_doi 10.1039/b300272a
_journal_year 2003
_chemical_formula_moiety '[{ButC(PMes)2}Li(thf)3]'
_chemical_formula_sum 'C35 H55 Li O3 P2'
_chemical_formula_weight 592.67
_space_group_IT_number 14
_symmetry_cell_setting monoclinic
_symmetry_space_group_name_Hall '-P 2ybc'
_symmetry_space_group_name_H-M 'P 1 21/c 1'
_atom_sites_solution_hydrogens geom
_atom_sites_solution_primary direct
_atom_sites_solution_secondary difmap
_audit_creation_method SHELXL-97
_cell_angle_alpha 90.00
_cell_angle_beta 105.365(2)
_cell_angle_gamma 90.00
_cell_formula_units_Z 4
_cell_length_a 11.3121(5)
_cell_length_b 16.3249(7)
_cell_length_c 19.3487(8)
_cell_measurement_reflns_used 15974
_cell_measurement_temperature 150(2)
_cell_measurement_theta_max 28.4
_cell_measurement_theta_min 2.18
_cell_volume 3445.4(3)
_computing_cell_refinement 'Bruker SAINT'
_computing_data_collection 'Bruker SMART'
_computing_data_reduction 'Bruker SAINT'
_computing_molecular_graphics 'Bruker SHELXTL'
_computing_publication_material 'Bruker SHELXTL and local programs'
_computing_structure_refinement 'Bruker SHELXTL'
_computing_structure_solution 'Bruker SHELXTL'
_diffrn_ambient_temperature 150(2)
_diffrn_measured_fraction_theta_full 1.000
_diffrn_measured_fraction_theta_max 1.000
_diffrn_measurement_device_type 'Bruker SMART 1K CCD diffractometer'
_diffrn_measurement_method '\w rotation with narrow frames'
_diffrn_radiation_monochromator graphite
_diffrn_radiation_source 'fine-focus sealed tube'
_diffrn_radiation_type MoK\a
_diffrn_radiation_wavelength 0.71073
_diffrn_reflns_av_R_equivalents 0.0326
_diffrn_reflns_av_sigmaI/netI 0.0298
_diffrn_reflns_limit_h_max 13
_diffrn_reflns_limit_h_min -13
_diffrn_reflns_limit_k_max 19
_diffrn_reflns_limit_k_min -19
_diffrn_reflns_limit_l_max 22
_diffrn_reflns_limit_l_min -22
_diffrn_reflns_number 24775
_diffrn_reflns_theta_full 25.00
_diffrn_reflns_theta_max 25.00
_diffrn_reflns_theta_min 1.66
_diffrn_standards_decay_% 0
_diffrn_standards_number 0
_exptl_absorpt_coefficient_mu 0.157
_exptl_absorpt_correction_T_max 0.9339
_exptl_absorpt_correction_T_min 0.9045
_exptl_absorpt_correction_type empirical
_exptl_crystal_colour red
_exptl_crystal_density_diffrn 1.143
_exptl_crystal_density_method 'not measured'
_exptl_crystal_description block
_exptl_crystal_F_000 1288
_exptl_crystal_size_max 0.65
_exptl_crystal_size_mid 0.54
_exptl_crystal_size_min 0.44
_refine_diff_density_max 0.612
_refine_diff_density_min -0.299
_refine_diff_density_rms 0.047
_refine_ls_extinction_method none
_refine_ls_goodness_of_fit_ref 1.083
_refine_ls_hydrogen_treatment constr
_refine_ls_matrix_type full
_refine_ls_number_parameters 389
_refine_ls_number_reflns 6074
_refine_ls_number_restraints 0
_refine_ls_restrained_S_all 1.083
_refine_ls_R_factor_all 0.0708
_refine_ls_R_factor_gt 0.0492
_refine_ls_shift/su_max 0.000
_refine_ls_shift/su_mean 0.000
_refine_ls_structure_factor_coef Fsqd
_refine_ls_weighting_details 'calc w=1/[\s^2^(Fo^2^)+(0.0509P)^2^+3.0444P] where P=(Fo^2^+2Fc^2^)/3'
_refine_ls_weighting_scheme calc
_refine_ls_wR_factor_gt 0.1182
_refine_ls_wR_factor_ref 0.1370
_reflns_number_gt 4618
_reflns_number_total 6074
_reflns_threshold_expression I>2\s(I)
_cod_data_source_file b300272a.txt
_cod_data_source_block 3
_cod_depositor_comments
;
The following automatic conversions were performed:
'_symmetry_cell_setting' value 'Monoclinic' changed to 'monoclinic'
according to '/home/saulius/struct/CIF-dictionaries/cif_core.dic'
dictionary named 'cif_core.dic' version 2.4.1 from 2010-06-29.

Automatic conversion script
Id: cif_fix_enum 1527 2010-12-29 10:47:43Z saulius 
;
_cod_original_sg_symbol_H-M P2(1)/c
_cod_database_code 7104028

loop_
_symmetry_equiv_pos_as_xyz
'x, y, z'
'-x, y+1/2, -z+1/2'
'-x, -y, -z'
'x, -y-1/2, z-1/2'

loop_
_atom_site_label
_atom_site_type_symbol
_atom_site_fract_x
_atom_site_fract_y
_atom_site_fract_z
_atom_site_U_iso_or_equiv
_atom_site_adp_type
_atom_site_occupancy
_atom_site_symmetry_multiplicity
_atom_site_calc_flag
_atom_site_refinement_flags
_atom_site_disorder_assembly
_atom_site_disorder_group
C1 C 0.3756(2) 0.13625(15) 0.12806(12) 0.0302(5) Uani 1 1 d . . .
C2 C 0.4285(2) 0.05196(16) 0.15929(13) 0.0354(6) Uani 1 1 d . . .
C3 C 0.4910(3) 0.00725(17) 0.10839(16) 0.0462(7) Uani 1 1 d . . .
H3A H 0.5226 -0.0456 0.1293 0.069 Uiso 1 1 calc R . .
H3B H 0.5589 0.0407 0.1014 0.069 Uiso 1 1 calc R . .
H3C H 0.4312 -0.0017 0.0621 0.069 Uiso 1 1 calc R . .
C4 C 0.5233(3) 0.06774(19) 0.23146(15) 0.0503(7) Uani 1 1 d . . .
H4A H 0.5560 0.0154 0.2530 0.075 Uiso 1 1 calc R . .
H4B H 0.4839 0.0966 0.2638 0.075 Uiso 1 1 calc R . .
H4C H 0.5904 0.1013 0.2235 0.075 Uiso 1 1 calc R . .
C5 C 0.3318(3) -0.00705(17) 0.17356(16) 0.0479(7) Uani 1 1 d . . .
H5A H 0.3713 -0.0585 0.1931 0.072 Uiso 1 1 calc R . .
H5B H 0.2695 -0.0180 0.1286 0.072 Uiso 1 1 calc R . .
H5C H 0.2928 0.0178 0.2081 0.072 Uiso 1 1 calc R . .
P1 P 0.48289(5) 0.20312(4) 0.10684(4) 0.03236(17) Uani 1 1 d . A .
C6 C 0.4002(2) 0.27677(14) 0.03988(12) 0.0283(5) Uani 1 1 d . . .
C7 C 0.4185(2) 0.36200(16) 0.05195(13) 0.0337(6) Uani 1 1 d . . .
C8 C 0.3655(2) 0.41740(16) -0.00193(15) 0.0395(6) Uani 1 1 d . . .
H8A H 0.3790 0.4743 0.0071 0.047 Uiso 1 1 calc R . .
C9 C 0.2939(2) 0.39277(17) -0.06832(14) 0.0395(6) Uani 1 1 d . . .
C10 C 0.2779(2) 0.30940(17) -0.08011(14) 0.0382(6) Uani 1 1 d . . .
H10A H 0.2292 0.2911 -0.1253 0.046 Uiso 1 1 calc R . .
C11 C 0.3300(2) 0.25122(16) -0.02852(13) 0.0319(6) Uani 1 1 d . . .
C12 C 0.4954(3) 0.39435(17) 0.12241(14) 0.0437(7) Uani 1 1 d . . .
H12A H 0.4888 0.4542 0.1230 0.066 Uiso 1 1 calc R . .
H12B H 0.5812 0.3788 0.1284 0.066 Uiso 1 1 calc R . .
H12C H 0.4662 0.3712 0.1616 0.066 Uiso 1 1 calc R . .
C13 C 0.2375(3) 0.4539(2) -0.12641(18) 0.0608(9) Uani 1 1 d . . .
H13A H 0.1683 0.4284 -0.1612 0.091 Uiso 1 1 calc R . .
H13B H 0.2992 0.4713 -0.1507 0.091 Uiso 1 1 calc R . .
H13C H 0.2085 0.5017 -0.1050 0.091 Uiso 1 1 calc R . .
C14 C 0.3109(3) 0.16231(16) -0.04807(14) 0.0415(6) Uani 1 1 d . . .
H14A H 0.2703 0.1573 -0.0993 0.062 Uiso 1 1 calc R . .
H14B H 0.2596 0.1372 -0.0203 0.062 Uiso 1 1 calc R . .
H14C H 0.3904 0.1344 -0.0373 0.062 Uiso 1 1 calc R . .
P2 P 0.22219(6) 0.15288(4) 0.12365(4) 0.03614(18) Uani 1 1 d . . .
C15 C 0.1981(2) 0.26432(17) 0.11966(13) 0.0338(6) Uani 1 1 d . . .
C16 C 0.2509(2) 0.31320(17) 0.18047(13) 0.0356(6) Uani 1 1 d . . .
C17 C 0.2200(2) 0.39515(18) 0.18132(15) 0.0435(7) Uani 1 1 d . . .
H17A H 0.2561 0.4266 0.2228 0.052 Uiso 1 1 calc R . .
C18 C 0.1385(3) 0.43310(19) 0.12416(16) 0.0478(7) Uani 1 1 d . . .
C19 C 0.0848(2) 0.38487(19) 0.06570(15) 0.0465(7) Uani 1 1 d . . .
H19A H 0.0277 0.4093 0.0261 0.056 Uiso 1 1 calc R . .
C20 C 0.1108(2) 0.30206(18) 0.06239(13) 0.0389(6) Uani 1 1 d . . .
C21 C 0.3410(3) 0.27805(18) 0.24588(13) 0.0433(7) Uani 1 1 d . . .
H21A H 0.3614 0.3198 0.2836 0.065 Uiso 1 1 calc R . .
H21B H 0.4157 0.2611 0.2333 0.065 Uiso 1 1 calc R . .
H21C H 0.3043 0.2305 0.2632 0.065 Uiso 1 1 calc R . .
C22 C 0.1094(4) 0.5230(2) 0.1270(2) 0.0755(11) Uani 1 1 d . . .
H22A H 0.0882 0.5457 0.0784 0.113 Uiso 1 1 calc R . .
H22B H 0.1811 0.5518 0.1566 0.113 Uiso 1 1 calc R . .
H22C H 0.0400 0.5299 0.1479 0.113 Uiso 1 1 calc R . .
C23 C 0.0427(2) 0.2540(2) -0.00220(15) 0.0492(7) Uani 1 1 d . . .
H23A H 0.0242 0.2895 -0.0445 0.074 Uiso 1 1 calc R . .
H23B H -0.0339 0.2330 0.0056 0.074 Uiso 1 1 calc R . .
H23C H 0.0935 0.2080 -0.0098 0.074 Uiso 1 1 calc R . .
Li1 Li 0.7056(4) 0.1935(3) 0.1001(2) 0.0395(10) Uani 1 1 d . . .
O1 O 0.71477(16) 0.24600(11) 0.01199(9) 0.0369(4) Uani 0.420(16) 1 d P A 1
C24 C 0.7144(3) 0.33368(17) 0.00303(15) 0.0460(7) Uani 0.420(16) 1 d P A 1
H24A H 0.7949 0.3577 0.0277 0.055 Uiso 0.420(16) 1 calc PR A 1
H24B H 0.6499 0.3597 0.0216 0.055 Uiso 0.420(16) 1 calc PR A 1
C25 C 0.6874(14) 0.3435(6) -0.0778(4) 0.054(3) Uani 0.420(16) 1 d P A 1
H25A H 0.6378 0.3934 -0.0934 0.065 Uiso 0.420(16) 1 calc PR A 1
H25B H 0.7650 0.3488 -0.0920 0.065 Uiso 0.420(16) 1 calc PR A 1
C26 C 0.6260(5) 0.2773(3) -0.10822(19) 0.0967(16) Uani 0.420(16) 1 d P A 1
H26A H 0.6498 0.2629 -0.1524 0.116 Uiso 0.420(16) 1 calc PR A 1
H26B H 0.5367 0.2882 -0.1212 0.116 Uiso 0.420(16) 1 calc PR A 1
C27 C 0.6559(3) 0.20928(19) -0.05625(15) 0.0550(8) Uani 0.420(16) 1 d P A 1
H27A H 0.5805 0.1801 -0.0538 0.066 Uiso 0.420(16) 1 calc PR A 1
H27B H 0.7117 0.1698 -0.0704 0.066 Uiso 0.420(16) 1 calc PR A 1
O1A O 0.71477(16) 0.24600(11) 0.01199(9) 0.0369(4) Uani 0.580(16) 1 d P A 2
C24A C 0.7144(3) 0.33368(17) 0.00303(15) 0.0460(7) Uani 0.580(16) 1 d P A 2
H24C H 0.7971 0.3534 0.0030 0.055 Uiso 0.580(16) 1 calc PR A 2
H24D H 0.6890 0.3612 0.0424 0.055 Uiso 0.580(16) 1 calc PR A 2
C25A C 0.6235(8) 0.3515(3) -0.0684(3) 0.0444(18) Uani 0.580(16) 1 d P A 2
H25C H 0.5406 0.3621 -0.0624 0.053 Uiso 0.580(16) 1 calc PR A 2
H25D H 0.6498 0.3992 -0.0922 0.053 Uiso 0.580(16) 1 calc PR A 2
C26A C 0.6260(5) 0.2773(3) -0.10822(19) 0.0967(16) Uani 0.580(16) 1 d P A 2
H26C H 0.6886 0.2814 -0.1354 0.116 Uiso 0.580(16) 1 calc PR A 2
H26D H 0.5451 0.2678 -0.1426 0.116 Uiso 0.580(16) 1 calc PR A 2
C27A C 0.6559(3) 0.20928(19) -0.05625(15) 0.0550(8) Uani 0.580(16) 1 d P A 2
H27C H 0.5805 0.1801 -0.0538 0.066 Uiso 0.580(16) 1 calc PR A 2
H27D H 0.7117 0.1698 -0.0704 0.066 Uiso 0.580(16) 1 calc PR A 2
O2 O 0.80367(16) 0.26031(14) 0.17731(10) 0.0524(5) Uani 1 1 d . A .
C28 C 0.7809(3) 0.2869(3) 0.24206(17) 0.0879(15) Uani 1 1 d . . .
H28A H 0.7463 0.3430 0.2360 0.106 Uiso 1 1 calc R A .
H28B H 0.7204 0.2502 0.2549 0.106 Uiso 1 1 calc R . .
C29 C 0.8900(4) 0.2864(4) 0.2966(2) 0.1029(17) Uani 1 1 d . A .
H29A H 0.8896 0.2409 0.3305 0.123 Uiso 1 1 calc R . .
H29B H 0.9000 0.3386 0.3235 0.123 Uiso 1 1 calc R . .
C30 C 0.9930(3) 0.2751(3) 0.2612(2) 0.0836(12) Uani 1 1 d . . .
H30A H 1.0538 0.3199 0.2747 0.100 Uiso 1 1 calc R A .
H30B H 1.0349 0.2220 0.2749 0.100 Uiso 1 1 calc R . .
C31 C 0.9308(3) 0.2774(3) 0.18337(18) 0.0766(12) Uani 1 1 d . A .
H31A H 0.9402 0.3320 0.1632 0.092 Uiso 1 1 calc R . .
H31B H 0.9659 0.2356 0.1574 0.092 Uiso 1 1 calc R . .
O3 O 0.79978(18) 0.09189(13) 0.10535(11) 0.0558(6) Uani 1 1 d . A .
C32 C 0.8384(4) 0.0484(3) 0.1718(2) 0.0888(13) Uani 1 1 d . . .
H32A H 0.7807 0.0034 0.1736 0.107 Uiso 1 1 calc R A .
H32B H 0.8428 0.0857 0.2128 0.107 Uiso 1 1 calc R . .
C33 C 0.9609(3) 0.0157(3) 0.1739(2) 0.0789(11) Uani 1 1 d . A .
H33A H 0.9783 -0.0345 0.2035 0.095 Uiso 1 1 calc R . .
H33B H 1.0254 0.0568 0.1935 0.095 Uiso 1 1 calc R . .
C34 C 0.9537(3) -0.00284(19) 0.0968(2) 0.0610(9) Uani 1 1 d . . .
H34A H 0.9307 -0.0607 0.0853 0.073 Uiso 1 1 calc R A .
H34B H 1.0331 0.0082 0.0861 0.073 Uiso 1 1 calc R . .
C35 C 0.8554(3) 0.0543(2) 0.05523(18) 0.0593(8) Uani 1 1 d . A .
H35A H 0.8918 0.0966 0.0304 0.071 Uiso 1 1 calc R . .
H35B H 0.7935 0.0234 0.0188 0.071 Uiso 1 1 calc R . .

loop_
_atom_site_aniso_label
_atom_site_aniso_U_11
_atom_site_aniso_U_22
_atom_site_aniso_U_33
_atom_site_aniso_U_23
_atom_site_aniso_U_13
_atom_site_aniso_U_12
C1 0.0292(12) 0.0370(14) 0.0250(12) -0.0035(10) 0.0081(10) -0.0044(10)
C2 0.0367(14) 0.0363(14) 0.0340(13) -0.0006(11) 0.0106(11) -0.0023(11)
C3 0.0522(17) 0.0372(15) 0.0535(17) -0.0015(13) 0.0216(14) 0.0022(13)
C4 0.0538(18) 0.0471(17) 0.0420(16) 0.0067(13) -0.0013(13) 0.0041(14)
C5 0.0546(18) 0.0399(16) 0.0526(17) 0.0052(13) 0.0204(14) -0.0063(13)
P1 0.0223(3) 0.0371(4) 0.0384(4) 0.0011(3) 0.0093(3) -0.0033(3)
C6 0.0210(11) 0.0346(13) 0.0331(13) -0.0022(10) 0.0139(10) -0.0026(10)
C7 0.0261(12) 0.0378(14) 0.0405(14) -0.0055(11) 0.0143(11) -0.0067(10)
C8 0.0356(14) 0.0335(14) 0.0520(17) 0.0008(12) 0.0158(12) -0.0040(11)
C9 0.0284(13) 0.0466(16) 0.0454(16) 0.0075(13) 0.0130(11) -0.0038(12)
C10 0.0299(13) 0.0553(17) 0.0307(13) -0.0019(12) 0.0104(10) -0.0088(12)
C11 0.0268(12) 0.0403(15) 0.0317(13) -0.0034(11) 0.0135(10) -0.0063(10)
C12 0.0435(15) 0.0407(16) 0.0457(16) -0.0096(13) 0.0097(13) -0.0108(12)
C13 0.0499(18) 0.063(2) 0.064(2) 0.0210(17) 0.0063(16) -0.0024(16)
C14 0.0477(16) 0.0453(16) 0.0331(14) -0.0104(12) 0.0135(12) -0.0120(13)
P2 0.0258(3) 0.0461(4) 0.0386(4) -0.0004(3) 0.0120(3) -0.0070(3)
C15 0.0228(12) 0.0503(15) 0.0326(13) 0.0021(11) 0.0145(10) 0.0001(11)
C16 0.0293(13) 0.0499(16) 0.0313(13) 0.0014(12) 0.0143(10) 0.0026(11)
C17 0.0400(15) 0.0520(17) 0.0409(15) -0.0035(13) 0.0153(12) 0.0018(13)
C18 0.0452(16) 0.0517(18) 0.0506(17) 0.0094(14) 0.0198(14) 0.0068(14)
C19 0.0321(14) 0.0616(19) 0.0469(17) 0.0176(15) 0.0125(12) 0.0090(13)
C20 0.0225(12) 0.0634(19) 0.0332(14) 0.0051(13) 0.0114(10) -0.0015(12)
C21 0.0449(16) 0.0553(18) 0.0284(14) -0.0040(12) 0.0074(12) 0.0053(13)
C22 0.078(3) 0.057(2) 0.090(3) 0.011(2) 0.019(2) 0.0153(19)
C23 0.0295(14) 0.074(2) 0.0402(16) 0.0025(15) 0.0027(12) -0.0017(14)
Li1 0.032(2) 0.053(3) 0.035(2) 0.004(2) 0.0106(18) 0.002(2)
O1 0.0393(10) 0.0423(11) 0.0287(9) -0.0020(8) 0.0084(7) -0.0071(8)
C24 0.0499(17) 0.0431(16) 0.0454(16) -0.0034(13) 0.0135(13) -0.0056(13)
C25 0.055(7) 0.065(6) 0.045(5) 0.014(4) 0.018(4) 0.006(5)
C26 0.149(4) 0.086(3) 0.0352(19) -0.0018(19) -0.011(2) 0.021(3)
C27 0.069(2) 0.0550(19) 0.0378(16) -0.0105(14) 0.0086(14) -0.0191(16)
O1A 0.0393(10) 0.0423(11) 0.0287(9) -0.0020(8) 0.0084(7) -0.0071(8)
C24A 0.0499(17) 0.0431(16) 0.0454(16) -0.0034(13) 0.0135(13) -0.0056(13)
C25A 0.035(4) 0.053(3) 0.050(3) 0.012(2) 0.020(3) 0.008(3)
C26A 0.149(4) 0.086(3) 0.0352(19) -0.0018(19) -0.011(2) 0.021(3)
C27A 0.069(2) 0.0550(19) 0.0378(16) -0.0105(14) 0.0086(14) -0.0191(16)
O2 0.0272(9) 0.0969(16) 0.0340(10) -0.0105(10) 0.0098(8) -0.0090(10)
C28 0.0425(18) 0.176(5) 0.0429(19) -0.038(2) 0.0071(15) 0.010(2)
C29 0.070(3) 0.189(5) 0.046(2) -0.009(3) 0.0101(18) -0.055(3)
C30 0.0434(19) 0.122(4) 0.073(3) 0.000(2) -0.0064(17) -0.016(2)
C31 0.0314(16) 0.140(4) 0.060(2) -0.004(2) 0.0137(15) -0.023(2)
O3 0.0495(12) 0.0670(14) 0.0556(13) 0.0210(11) 0.0223(10) 0.0196(10)
C32 0.085(3) 0.107(3) 0.080(3) 0.046(2) 0.031(2) 0.036(3)
C33 0.060(2) 0.088(3) 0.086(3) 0.032(2) 0.016(2) 0.017(2)
C34 0.0338(16) 0.0458(18) 0.100(3) -0.0097(17) 0.0119(16) -0.0030(13)
C35 0.065(2) 0.0532(19) 0.063(2) 0.0003(16) 0.0242(17) 0.0062(16)

loop_
_atom_type_symbol
_atom_type_description
_atom_type_scat_dispersion_real
_atom_type_scat_dispersion_imag
_atom_type_scat_source
C C 0.0033 0.0016 'International Tables Vol C Tables 4.2.6.8 and 6.1.1.4'
H H 0.0000 0.0000 'International Tables Vol C Tables 4.2.6.8 and 6.1.1.4'
Li Li -0.0003 0.0001 'International Tables Vol C Tables 4.2.6.8 and 6.1.1.4'
O O 0.0106 0.0060 'International Tables Vol C Tables 4.2.6.8 and 6.1.1.4'
P P 0.1023 0.0942 'International Tables Vol C Tables 4.2.6.8 and 6.1.1.4'

loop_
_geom_angle_atom_site_label_1
_geom_angle_atom_site_label_2
_geom_angle_atom_site_label_3
_geom_angle
_geom_angle_site_symmetry_1
_geom_angle_site_symmetry_3
_geom_angle_publ_flag
C2 C1 P2 115.69(17) . . ?
C2 C1 P1 114.90(16) . . ?
P2 C1 P1 129.31(15) . . ?
C5 C2 C3 106.7(2) . . ?
C5 C2 C4 107.4(2) . . ?
C3 C2 C4 109.4(2) . . ?
C5 C2 C1 113.9(2) . . ?
C3 C2 C1 111.4(2) . . ?
C4 C2 C1 107.9(2) . . ?
C1 P1 C6 108.52(11) . . ?
C1 P1 Li1 136.22(13) . . ?
C6 P1 Li1 109.20(12) . . ?
C11 C6 C7 117.7(2) . . ?
C11 C6 P1 121.55(18) . . ?
C7 C6 P1 120.18(18) . . ?
C8 C7 C6 120.0(2) . . ?
C8 C7 C12 118.8(2) . . ?
C6 C7 C12 121.2(2) . . ?
C9 C8 C7 122.5(2) . . ?
C10 C9 C8 117.2(2) . . ?
C10 C9 C13 121.0(3) . . ?
C8 C9 C13 121.7(3) . . ?
C9 C10 C11 122.8(2) . . ?
C10 C11 C6 119.8(2) . . ?
C10 C11 C14 118.3(2) . . ?
C6 C11 C14 121.9(2) . . ?
C1 P2 C15 106.97(11) . . ?
C20 C15 C16 117.3(2) . . ?
C20 C15 P2 121.9(2) . . ?
C16 C15 P2 119.84(19) . . ?
C17 C16 C15 120.1(2) . . ?
C17 C16 C21 118.3(2) . . ?
C15 C16 C21 121.6(2) . . ?
C16 C17 C18 122.7(3) . . ?
C19 C18 C17 117.1(3) . . ?
C19 C18 C22 122.2(3) . . ?
C17 C18 C22 120.8(3) . . ?
C18 C19 C20 122.7(3) . . ?
C19 C20 C15 120.0(3) . . ?
C19 C20 C23 118.6(2) . . ?
C15 C20 C23 121.4(3) . . ?
O1 Li1 O2 106.0(2) . . ?
O1 Li1 O3 105.4(2) . . ?
O2 Li1 O3 104.1(2) . . ?
O1 Li1 P1 107.52(19) . . ?
O2 Li1 P1 107.16(19) . . ?
O3 Li1 P1 125.3(2) . . ?
C24 O1 C27 108.5(2) . . ?
C24 O1 Li1 123.1(2) . . ?
C27 O1 Li1 120.2(2) . . ?
O1 C24 C25 102.8(4) . . ?
C26 C25 C24 107.9(6) . . ?
C25 C26 C27 108.0(4) . . ?
O1 C27 C26 106.2(3) . . ?
C28 O2 C31 106.4(2) . . ?
C28 O2 Li1 130.8(2) . . ?
C31 O2 Li1 121.7(2) . . ?
C29 C28 O2 109.7(3) . . ?
C28 C29 C30 107.0(3) . . ?
C31 C30 C29 104.0(3) . . ?
O2 C31 C30 105.8(3) . . ?
C35 O3 C32 108.2(3) . . ?
C35 O3 Li1 131.3(2) . . ?
C32 O3 Li1 119.9(2) . . ?
O3 C32 C33 105.3(3) . . ?
C32 C33 C34 104.1(3) . . ?
C33 C34 C35 104.0(3) . . ?
O3 C35 C34 107.4(3) . . ?

loop_
_geom_bond_atom_site_label_1
_geom_bond_atom_site_label_2
_geom_bond_distance
_geom_bond_site_symmetry_2
_geom_bond_publ_flag
C1 C2 1.557(4) . ?
C1 P2 1.737(2) . ?
C1 P1 1.760(2) . ?
C2 C5 1.537(4) . ?
C2 C3 1.540(4) . ?
C2 C4 1.540(4) . ?
P1 C6 1.832(2) . ?
P1 Li1 2.562(4) . ?
C6 C11 1.414(3) . ?
C6 C7 1.417(3) . ?
C7 C8 1.390(4) . ?
C7 C12 1.505(3) . ?
C8 C9 1.384(4) . ?
C9 C10 1.384(4) . ?
C9 C13 1.512(4) . ?
C10 C11 1.391(4) . ?
C11 C14 1.501(4) . ?
P2 C15 1.838(3) . ?
C15 C20 1.416(4) . ?
C15 C16 1.416(4) . ?
C16 C17 1.384(4) . ?
C16 C21 1.512(3) . ?
C17 C18 1.384(4) . ?
C18 C19 1.380(4) . ?
C18 C22 1.508(4) . ?
C19 C20 1.389(4) . ?
C20 C23 1.504(4) . ?
Li1 O1 1.935(5) . ?
Li1 O2 1.943(5) . ?
Li1 O3 1.959(5) . ?
O1 C24 1.442(3) . ?
O1 C27 1.442(3) . ?
C24 C25 1.520(9) . ?
C25 C26 1.335(10) . ?
C26 C27 1.475(5) . ?
O2 C28 1.413(4) . ?
O2 C31 1.439(3) . ?
C28 C29 1.395(5) . ?
C29 C30 1.511(6) . ?
C30 C31 1.485(5) . ?
O3 C35 1.427(4) . ?
O3 C32 1.432(4) . ?
C32 C33 1.475(5) . ?
C33 C34 1.503(5) . ?
C34 C35 1.510(4) . ?
